data_7009447
loop_
_publ_author_name
'Lobbia, Giancarlo Gioia'
'Pellei, Maura'
'Pettinari, Claudio'
'Santini, Carlo'
'Skelton, Brian W.'
'White, Allan H.'

_publ_section_title
;
 Solution and solid-state structural properties of silver(I)
 dihydrobis(pyrazolyl)borate compounds with tertiary mono(phosphine)
 ligands&#x200A;&#x2020;
;
_journal_issue 13
_journal_name_full 'Journal of the Chemical Society, Dalton Transactions'
_journal_page_first 2123
_journal_paper_doi 10.1039/b001168l
_journal_year 2000
_chemical_formula_sum 'C24 H31 Ag B N4 P'
_chemical_formula_weight 525.19
_space_group_IT_number 2
_symmetry_cell_setting triclinic
_symmetry_space_group_name_Hall '-P 1'
_symmetry_space_group_name_H-M 'P -1'
_cell_angle_alpha 93.451(2)
_cell_angle_beta 91.594(2)
_cell_angle_gamma 96.641(2)
_cell_formula_units_Z 4
_cell_length_a 8.9390(10)
_cell_length_b 13.815(2)
_cell_length_c 20.376(3)
_cell_measurement_reflns_used 6270
_cell_measurement_temperature 153
_cell_measurement_theta_max 27
_cell_measurement_theta_min 2
_cell_volume 2493.3(6)
_computing_cell_refinement 'Siemens SAINT (Siemens, 1995)'
_computing_data_collection 'Siemens SMART (Siemens, 1995)'
_computing_data_reduction 'xtal ADDREF SORTRF'
_computing_molecular_graphics xtal
_computing_publication_material 'xtal BONDLA CIFIO'
_computing_structure_refinement 'xtal CRYLSQ'
_computing_structure_solution xtal
_diffrn_ambient_temperature 153
_diffrn_measurement_device_type
;
Bruker SMART CCD diffractometer
;
_diffrn_measurement_method '\w scans'
_diffrn_radiation_detector 'CCD area detector'
_diffrn_radiation_monochromator graphite
_diffrn_radiation_source 'sealed tube'
_diffrn_radiation_type 'Mo K\a'
_diffrn_radiation_wavelength .71073
_diffrn_reflns_av_R_equivalents .030
_diffrn_reflns_av_sigmaI/netI .043
_diffrn_reflns_limit_h_max 12
_diffrn_reflns_limit_h_min -12
_diffrn_reflns_limit_k_max 18
_diffrn_reflns_limit_k_min -18
_diffrn_reflns_limit_l_max 27
_diffrn_reflns_limit_l_min 0
_diffrn_reflns_number 28836
_diffrn_reflns_theta_max 29.16
_diffrn_reflns_theta_min 1.
_diffrn_standards_decay_% 0
_exptl_absorpt_coefficient_mu .89
_exptl_absorpt_correction_T_max .895
_exptl_absorpt_correction_T_min .790
_exptl_absorpt_correction_type multi-scan
_exptl_absorpt_process_details
;
 SADABS; Sheldrick, 1996
;
_exptl_crystal_colour colourless
_exptl_crystal_density_diffrn 1.399
_exptl_crystal_description plate
_exptl_crystal_F_000 1080
_exptl_crystal_size_max .4
_exptl_crystal_size_mid .2
_exptl_crystal_size_min .15
_refine_diff_density_max 1.089
_refine_diff_density_min -.567
_refine_ls_goodness_of_fit_all 1.267
_refine_ls_goodness_of_fit_ref 1.335
_refine_ls_hydrogen_treatment noref
_refine_ls_matrix_type full
_refine_ls_number_constraints 0
_refine_ls_number_parameters 559
_refine_ls_number_reflns 10257
_refine_ls_number_restraints 0
_refine_ls_R_factor_all .054
_refine_ls_R_factor_gt .044
_refine_ls_shift/su_max .024
_refine_ls_shift/su_mean .002
_refine_ls_structure_factor_coef F
_refine_ls_weighting_scheme calc
_refine_ls_wR_factor_all .064
_refine_ls_wR_factor_ref .062
_reflns_d_resolution_high .729
_reflns_d_resolution_low 20.244
_reflns_Friedel_coverage 0
_reflns_limit_h_max 12
_reflns_limit_h_min 0
_reflns_limit_k_max 18
_reflns_limit_k_min -18
_reflns_limit_l_max 27
_reflns_limit_l_min -27
_reflns_number_gt 10257
_reflns_number_total 12173
_reflns_threshold_expression 'F    > 4.00 sig(F   )'
_cod_data_source_file b001168l.txt
_cod_data_source_block cp1g
_cod_original_sg_symbol_Hall p_-1
_cod_original_sg_symbol_H-M p_-1
_cod_original_formula_sum 'C24 H31 Ag1 B1 N4 P1'
_cod_database_code 7009447

loop_
_symmetry_equiv_pos_as_xyz
+x,+y,+z
-x,-y,-z

loop_
_atom_site_label
_atom_site_fract_x
_atom_site_fract_y
_atom_site_fract_z
_atom_site_U_iso_or_equiv
_atom_site_adp_type
_atom_site_calc_flag
_atom_site_calc_attached_atom
_atom_site_occupancy
_atom_site_disorder_assembly
_atom_site_disorder_group
Ag1 .16098(3) .12524(2) .223709(15) .02599(15) Uani ? ? 1.00000 ? ?
B1 .4104(6) .0724(3) .3362(3) .028(2) Uani ? ? 1.00000 ? ?
N111 .3835(4) -.0127(2) .28245(18) .0255(15) Uani ? ? 1.00000 ? ?
N112 .2900(4) -.0049(3) .22791(17) .0260(16) Uani ? ? 1.00000 ? ?
C113 .2877(5) -.0883(3) .1908(2) .032(2) Uani ? ? 1.00000 ? ?
C1131 .1919(7) -.1065(4) .1292(3) .046(3) Uani ? ? 1.00000 ? ?
C114 .3813(6) -.1490(3) .2195(3) .037(2) Uani ? ? 1.00000 ? ?
C115 .4400(5) -.0999(3) .2765(2) .032(2) Uani ? ? 1.00000 ? ?
C1151 .5490(6) -.1312(4) .3270(3) .046(3) Uani ? ? 1.00000 ? ?
N121 .2601(4) .0871(3) .36988(17) .0276(16) Uani ? ? 1.00000 ? ?
N122 .1468(4) .1198(3) .33400(17) .0261(16) Uani ? ? 1.00000 ? ?
C123 .0283(6) .1229(4) .3733(2) .036(2) Uani ? ? 1.00000 ? ?
C1231 -.1149(7) .1535(5) .3494(3) .057(3) Uani ? ? 1.00000 ? ?
C124 .0677(6) .0954(4) .4357(2) .037(2) Uani ? ? 1.00000 ? ?
C125 .2141(6) .0732(3) .4324(2) .035(2) Uani ? ? 1.00000 ? ?
C1251 .3148(7) .0443(4) .4853(3) .044(3) Uani ? ? 1.00000 ? ?
P1 .05560(12) .21016(8) .14029(5) .0239(4) Uani ? ? 1.00000 ? ?
C11 .0464(5) .3409(3) .1580(2) .031(2) Uani ? ? 1.00000 ? ?
C12 -.0398(6) .3604(3) .2203(3) .040(2) Uani ? ? 1.00000 ? ?
C1111 .1481(4) .2018(3) .0618(2) .0254(18) Uani ? ? 1.00000 ? ?
C1112 .2317(5) .2819(3) .0352(2) .031(2) Uani ? ? 1.00000 ? ?
C1113 .3065(5) .2685(4) -.0228(2) .037(2) Uani ? ? 1.00000 ? ?
C1114 .2975(5) .1791(4) -.0567(2) .037(2) Uani ? ? 1.00000 ? ?
C1115 .2140(5) .0980(3) -.0310(2) .035(2) Uani ? ? 1.00000 ? ?
C1116 .1397(5) .1109(3) .0275(2) .033(2) Uani ? ? 1.00000 ? ?
C1121 -.1392(4) .1635(3) .1176(2) .0241(17) Uani ? ? 1.00000 ? ?
C1122 -.2082(5) .1873(3) .0594(2) .030(2) Uani ? ? 1.00000 ? ?
C1123 -.3593(5) .1532(4) .0449(3) .039(2) Uani ? ? 1.00000 ? ?
C1124 -.4432(5) .0991(4) .0890(3) .042(2) Uani ? ? 1.00000 ? ?
C1125 -.3758(6) .0765(4) .1471(3) .043(3) Uani ? ? 1.00000 ? ?
C1126 -.2238(5) .1071(3) .1612(2) .034(2) Uani ? ? 1.00000 ? ?
Ag2 .81482(3) .38754(2) .719118(15) .02605(15) Uani ? ? 1.00000 ? ?
B2 .5828(5) .4316(3) .8370(2) .027(2) Uani ? ? 1.00000 ? ?
N211 .5987(4) .5186(2) .79204(17) .0239(15) Uani ? ? 1.00000 ? ?
N212 .6787(4) .5134(2) .73548(17) .0245(15) Uani ? ? 1.00000 ? ?
C213 .6680(5) .5964(3) .7053(2) .0265(18) Uani ? ? 1.00000 ? ?
C2131 .7391(6) .6134(4) .6412(2) .038(2) Uani ? ? 1.00000 ? ?
C214 .5788(5) .6556(3) .7418(2) .029(2) Uani ? ? 1.00000 ? ?
C215 .5374(5) .6048(3) .7960(2) .0257(18) Uani ? ? 1.00000 ? ?
C2151 .4402(5) .6321(3) .8509(2) .034(2) Uani ? ? 1.00000 ? ?
N221 .7382(4) .4177(3) .86890(17) .0261(16) Uani ? ? 1.00000 ? ?
N222 .8490(4) .3914(2) .82886(16) .0241(15) Uani ? ? 1.00000 ? ?
C223 .9708(5) .3824(3) .8680(2) .030(2) Uani ? ? 1.00000 ? ?
C2231 1.1133(6) .3541(5) .8400(3) .046(3) Uani ? ? 1.00000 ? ?
C224 .9361(5) .4015(3) .9339(2) .030(2) Uani ? ? 1.00000 ? ?
C225 .7897(5) .4230(3) .9324(2) .0282(19) Uani ? ? 1.00000 ? ?
C2251 .6934(6) .4462(4) .9891(2) .038(2) Uani ? ? 1.00000 ? ?
P2 .90624(12) .30155(8) .62873(5) .0253(5) Uani ? ? 1.00000 ? ?
C21 .8995(5) .1696(3) .6345(3) .036(2) Uani ? ? 1.00000 ? ?
C22 .9959(6) .1441(4) .6919(3) .044(3) Uani ? ? 1.00000 ? ?
C2111 .8157(5) .3166(3) .5488(2) .0269(18) Uani ? ? 1.00000 ? ?
C2112 .7134(5) .2447(3) .5163(2) .035(2) Uani ? ? 1.00000 ? ?
C2113 .6421(5) .2623(4) .4579(3) .041(2) Uani ? ? 1.00000 ? ?
C2114 .6698(6) .3520(4) .4313(3) .042(2) Uani ? ? 1.00000 ? ?
C2115 .7694(6) .4237(4) .4636(3) .042(2) Uani ? ? 1.00000 ? ?
C2116 .8406(5) .4070(3) .5222(2) .036(2) Uani ? ? 1.00000 ? ?
C2121 1.1057(4) .3370(3) .6144(2) .0250(18) Uani ? ? 1.00000 ? ?
C2122 1.1727(5) .3009(3) .5583(2) .032(2) Uani ? ? 1.00000 ? ?
C2123 1.3263(5) .3222(4) .5514(3) .042(2) Uani ? ? 1.00000 ? ?
C2124 1.4138(5) .3788(4) .5997(3) .044(3) Uani ? ? 1.00000 ? ?
C2125 1.3495(6) .4150(4) .6550(3) .044(3) Uani ? ? 1.00000 ? ?
C2126 1.1941(5) .3942(3) .6622(2) .034(2) Uani ? ? 1.00000 ? ?
H1a .48221 .05849 .36977 .03500 Uiso ? ? 1.00000 ? ?
H1b .44788 .13245 .31738 .03500 Uiso ? ? 1.00000 ? ?
H1131a .17280 -.04264 .11206 .07700 Uiso ? ? 1.00000 ? ?
H1131b .23674 -.14365 .09637 .07700 Uiso ? ? 1.00000 ? ?
H1131c .09412 -.14139 .13781 .07700 Uiso ? ? 1.00000 ? ?
H114 .40300 -.21293 .20494 .04800 Uiso ? ? 1.00000 ? ?
H1151a .50004 -.13308 .36905 .07400 Uiso ? ? 1.00000 ? ?
H1151b .63604 -.08163 .33392 .07400 Uiso ? ? 1.00000 ? ?
H1151c .58007 -.19059 .31545 .07400 Uiso ? ? 1.00000 ? ?
H1231a -.13049 .20719 .37183 .09300 Uiso ? ? 1.00000 ? ?
H1231b -.19639 .10182 .36031 .09300 Uiso ? ? 1.00000 ? ?
H1231c -.11893 .15805 .30437 .09300 Uiso ? ? 1.00000 ? ?
H124 .00094 .08632 .47253 .04800 Uiso ? ? 1.00000 ? ?
H1251a .27599 .02935 .53184 .06400 Uiso ? ? 1.00000 ? ?
H1251b .39170 .09919 .49283 .06400 Uiso ? ? 1.00000 ? ?
H1251c .35755 -.01000 .46876 .06400 Uiso ? ? 1.00000 ? ?
H11a .14872 .37088 .16520 .04200 Uiso ? ? 1.00000 ? ?
H11b .00194 .36568 .12214 .04200 Uiso ? ? 1.00000 ? ?
H12a -.04172 .42859 .22859 .05900 Uiso ? ? 1.00000 ? ?
H12b .00543 .33477 .25763 .05900 Uiso ? ? 1.00000 ? ?
H12c -.14135 .32959 .21457 .05900 Uiso ? ? 1.00000 ? ?
H1112 .23403 .34624 .05498 .04200 Uiso ? ? 1.00000 ? ?
H1113 .36752 .32215 -.03893 .05000 Uiso ? ? 1.00000 ? ?
H1114 .34538 .17258 -.09886 .04800 Uiso ? ? 1.00000 ? ?
H1115 .21544 .03435 -.05193 .04800 Uiso ? ? 1.00000 ? ?
H1116 .07607 .05712 .04330 .04100 Uiso ? ? 1.00000 ? ?
H1122 -.15339 .22901 .03078 .04100 Uiso ? ? 1.00000 ? ?
H1123 -.40403 .16671 .00280 .04800 Uiso ? ? 1.00000 ? ?
H1124 -.54816 .07679 .08019 .05100 Uiso ? ? 1.00000 ? ?
H1125 -.43209 .04175 .18043 .06000 Uiso ? ? 1.00000 ? ?
H1126 -.17718 .08950 .19973 .03700 Uiso ? ? 1.00000 ? ?
H2a .51306 .44141 .86998 .03400 Uiso ? ? 1.00000 ? ?
H2b .54614 .37189 .80984 .03400 Uiso ? ? 1.00000 ? ?
H2131a .80634 .67548 .64104 .06300 Uiso ? ? 1.00000 ? ?
H2131b .80148 .56426 .62914 .06300 Uiso ? ? 1.00000 ? ?
H2131c .66602 .61695 .60721 .06300 Uiso ? ? 1.00000 ? ?
H214 .55145 .71740 .73203 .03400 Uiso ? ? 1.00000 ? ?
H2151a .35645 .58902 .85683 .05100 Uiso ? ? 1.00000 ? ?
H2151b .49706 .63675 .89188 .05100 Uiso ? ? 1.00000 ? ?
H2151c .40594 .69310 .84412 .05100 Uiso ? ? 1.00000 ? ?
H2231a 1.10875 .33929 .79815 .07400 Uiso ? ? 1.00000 ? ?
H2231b 1.18925 .41144 .84818 .07400 Uiso ? ? 1.00000 ? ?
H2231c 1.14370 .30371 .86397 .07400 Uiso ? ? 1.00000 ? ?
H224 1.00176 .40065 .97139 .04200 Uiso ? ? 1.00000 ? ?
H2251a .62708 .37396 1.00000 .06100 Uiso ? ? 1.00000 ? ?
H2251b .74927 .47413 1.02721 .06100 Uiso ? ? 1.00000 ? ?
H2251c .62151 .49156 .97778 .06100 Uiso ? ? 1.00000 ? ?
H22a .98709 .07182 .69224 .06400 Uiso ? ? 1.00000 ? ?
H22b 1.09703 .16629 .68724 .06400 Uiso ? ? 1.00000 ? ?
H22c .95949 .16713 .73193 .06400 Uiso ? ? 1.00000 ? ?
H21a .93494 .14273 .59418 .04600 Uiso ? ? 1.00000 ? ?
H21b .79740 .14357 .63887 .04600 Uiso ? ? 1.00000 ? ?
H2112 .69552 .18248 .53553 .05000 Uiso ? ? 1.00000 ? ?
H2113 .57598 .21037 .43684 .05500 Uiso ? ? 1.00000 ? ?
H2114 .61962 .35997 .39176 .06300 Uiso ? ? 1.00000 ? ?
H2115 .78850 .48489 .44347 .05800 Uiso ? ? 1.00000 ? ?
H2116 .90272 .45720 .54565 .05300 Uiso ? ? 1.00000 ? ?
H2122 1.11540 .25917 .52619 .04000 Uiso ? ? 1.00000 ? ?
H2123 1.37160 .29472 .51426 .05100 Uiso ? ? 1.00000 ? ?
H2124 1.52155 .39555 .59415 .05600 Uiso ? ? 1.00000 ? ?
H2125 1.41096 .45504 .68940 .06000 Uiso ? ? 1.00000 ? ?
H2126 1.14430 .41983 .69855 .04400 Uiso ? ? 1.00000 ? ?

loop_
_atom_site_aniso_label
_atom_site_aniso_U_11
_atom_site_aniso_U_22
_atom_site_aniso_U_33
_atom_site_aniso_U_12
_atom_site_aniso_U_13
_atom_site_aniso_U_23
Ag1 .02455(16) .02867(16) .02553(16) .00626(12) -.00094(12) .00293(12)
B1 .029(2) .021(2) .035(2) .0049(18) -.003(2) .0048(19)
N111 .0188(16) .0235(17) .0349(19) .0033(13) .0022(14) .0057(14)
N112 .0238(17) .0271(17) .0276(17) .0050(14) .0034(14) .0017(14)
C113 .035(2) .027(2) .034(2) -.0005(18) .0121(19) .0000(18)
C1131 .061(3) .041(3) .034(3) -.003(2) .001(2) -.003(2)
C114 .045(3) .022(2) .045(3) .0086(19) .016(2) .003(2)
C115 .032(2) .021(2) .047(3) .0106(17) .013(2) .0104(19)
C1151 .041(3) .041(3) .061(3) .020(2) .005(2) .011(2)
N121 .0285(18) .0287(18) .0264(17) .0079(14) -.0017(14) .0010(14)
N122 .0261(18) .0263(17) .0277(17) .0126(14) -.0017(14) -.0003(14)
C123 .038(3) .037(2) .030(2) .003(2) .006(2) -.0072(19)
C1231 .045(3) .084(5) .045(3) .022(3) .013(3) -.004(3)
C124 .045(3) .035(2) .029(2) .000(2) .005(2) -.0057(19)
C125 .052(3) .028(2) .023(2) -.003(2) -.004(2) .0010(17)
C1251 .058(3) .035(3) .038(3) .002(2) -.010(2) .012(2)
P1 .0214(5) .0230(5) .0270(5) .0021(4) -.0023(4) .0016(4)
C11 .028(2) .024(2) .041(2) .0024(16) -.0078(19) .0004(18)
C12 .038(3) .031(2) .048(3) .004(2) -.001(2) -.012(2)
C1111 .0179(18) .030(2) .029(2) .0052(15) -.0030(15) .0057(17)
C1112 .027(2) .034(2) .032(2) -.0015(17) -.0031(17) .0063(18)
C1113 .028(2) .046(3) .037(2) .000(2) -.0005(19) .015(2)
C1114 .023(2) .060(3) .030(2) .007(2) .0005(18) .006(2)
C1115 .036(2) .034(2) .038(2) .011(2) .002(2) .001(2)
C1116 .032(2) .032(2) .034(2) .0001(18) .0053(19) .0048(19)
C1121 .023(2) .0222(18) .027(2) .0015(15) .0011(16) -.0010(15)
C1122 .029(2) .031(2) .032(2) .0079(17) -.0025(18) .0016(18)
C1123 .029(2) .045(3) .043(3) .011(2) -.009(2) -.011(2)
C1124 .024(2) .042(3) .058(3) .004(2) .000(2) -.014(2)
C1125 .027(2) .051(3) .049(3) -.003(2) .011(2) -.002(2)
C1126 .031(2) .037(2) .032(2) -.0016(19) .0044(18) .0003(19)
Ag2 .02466(16) .02803(16) .02605(16) .00632(12) .00509(12) -.00150(12)
B2 .026(2) .023(2) .033(2) .0065(18) .003(2) .0046(19)
N211 .0213(16) .0248(17) .0265(17) .0071(13) -.0002(13) -.0002(14)
N212 .0248(17) .0224(16) .0261(17) .0030(13) -.0007(14) -.0004(13)
C213 .025(2) .025(2) .029(2) .0016(16) -.0020(16) .0020(16)
C2131 .039(3) .044(3) .032(2) .004(2) .001(2) .006(2)
C214 .031(2) .023(2) .034(2) .0064(16) -.0032(18) .0023(17)
C215 .023(2) .024(2) .030(2) .0057(15) -.0071(16) -.0021(16)
C2151 .035(2) .032(2) .036(2) .0116(19) .003(2) -.0029(19)
N221 .0280(18) .0266(17) .0249(17) .0067(14) .0034(14) .0029(14)
N222 .0241(17) .0258(17) .0243(16) .0089(13) .0034(13) .0043(13)
C223 .025(2) .038(2) .028(2) .0059(18) -.0000(17) .0069(18)
C2231 .034(3) .072(4) .036(3) .023(3) .004(2) .013(3)
C224 .027(2) .038(2) .025(2) .0015(18) -.0025(17) .0076(18)
C225 .028(2) .031(2) .024(2) -.0012(17) .0009(16) .0043(17)
C2251 .040(3) .045(3) .028(2) .006(2) .006(2) -.003(2)
P2 .0227(5) .0224(5) .0305(5) .0010(4) .0091(4) -.0019(4)
C21 .031(2) .024(2) .050(3) .0001(17) .013(2) -.003(2)
C22 .043(3) .030(2) .063(3) .007(2) .017(3) .012(2)
C2111 .021(2) .029(2) .029(2) .0025(16) .0048(16) -.0064(17)
C2112 .028(2) .033(2) .039(2) -.0048(18) .0086(19) -.008(2)
C2113 .027(2) .053(3) .039(3) -.002(2) .006(2) -.021(2)
C2114 .029(2) .058(3) .039(3) .010(2) .001(2) -.009(2)
C2115 .041(3) .037(3) .048(3) .008(2) -.005(2) .002(2)
C2116 .032(2) .031(2) .043(3) -.0025(18) -.007(2) -.006(2)
C2121 .0197(19) .0212(18) .034(2) .0008(15) .0063(16) .0028(16)
C2122 .030(2) .029(2) .036(2) -.0013(17) .0090(19) -.0043(18)
C2123 .029(2) .037(3) .062(3) .012(2) .018(2) .004(2)
C2124 .020(2) .044(3) .070(4) .005(2) .003(2) .019(3)
C2125 .032(3) .053(3) .045(3) -.009(2) -.011(2) .016(2)
C2126 .033(2) .036(2) .032(2) -.0025(19) .0027(18) .0021(19)

loop_
_atom_type_symbol
_atom_type_description
_atom_type_oxidation_number
_atom_type_number_in_cell
_atom_type_scat_dispersion_real
_atom_type_scat_dispersion_imag
_atom_type_scat_source
C ? 0 96 .002 .002 'Int Tables Vol IV Tables 2.2B and 2.3.1'
H ? 0 124 0 0 'Int Tables Vol IV Tables 2.2B and 2.3.1'
Ag ? 0 4 -1.085 1.101 'Int Tables Vol IV Tables 2.2B and 2.3.1'
B ? 0 4 0 .001 'Int Tables Vol IV Tables 2.2B and 2.3.1'
N ? 0 16 .004 .003 'Int Tables Vol IV Tables 2.2B and 2.3.1'
P ? 0 4 .09 .095 'Int Tables Vol IV Tables 2.2B and 2.3.1'

loop_
_diffrn_attenuator_code
_diffrn_attenuator_scale
? ?

loop_
_geom_angle_atom_site_label_1
_geom_angle_atom_site_label_2
_geom_angle_atom_site_label_3
_geom_angle_site_symmetry_1
_geom_angle_site_symmetry_2
_geom_angle_site_symmetry_3
_geom_angle
_geom_angle_publ_flag
N112 Ag1 N122 . . . 86.20(13) ?
N112 Ag1 P1 . . . 136.16(9) ?
N122 Ag1 P1 . . . 136.96(10) ?
N111 B1 N121 . . . 109.9(3) ?
N111 B1 H1a . . . 110.9(4) ?
N111 B1 H1b . . . 110.8(4) ?
N121 B1 H1a . . . 108.0(4) ?
N121 B1 H1b . . . 108.5(4) ?
H1a B1 H1b . . . 108.7(4) ?
B1 N111 N112 . . . 120.0(3) ?
B1 N111 C115 . . . 131.3(4) ?
N112 N111 C115 . . . 108.7(3) ?
Ag1 N112 N111 . . . 119.1(2) ?
Ag1 N112 C113 . . . 133.8(3) ?
N111 N112 C113 . . . 106.7(4) ?
N112 C113 C1131 . . . 120.9(4) ?
N112 C113 C114 . . . 110.0(4) ?
C1131 C113 C114 . . . 129.1(4) ?
C113 C1131 H1131a . . . 109.3(4) ?
C113 C1131 H1131b . . . 112.3(5) ?
C113 C1131 H1131c . . . 110.9(5) ?
H1131a C1131 H1131b . . . 109.3(5) ?
H1131a C1131 H1131c . . . 107.0(6) ?
H1131b C1131 H1131c . . . 107.9(5) ?
C113 C114 C115 . . . 106.3(4) ?
C113 C114 H114 . . . 129.8(5) ?
C115 C114 H114 . . . 124.0(5) ?
N111 C115 C114 . . . 108.4(4) ?
N111 C115 C1151 . . . 122.6(4) ?
C114 C115 C1151 . . . 129.0(4) ?
C115 C1151 H1151a . . . 108.2(5) ?
C115 C1151 H1151b . . . 109.9(5) ?
C115 C1151 H1151c . . . 112.6(5) ?
H1151a C1151 H1151b . . . 105.4(5) ?
H1151a C1151 H1151c . . . 110.4(6) ?
H1151b C1151 H1151c . . . 110.1(6) ?
B1 N121 N122 . . . 118.9(3) ?
B1 N121 C125 . . . 131.8(4) ?
N122 N121 C125 . . . 109.3(4) ?
Ag1 N122 N121 . . . 120.2(3) ?
Ag1 N122 C123 . . . 130.7(3) ?
N121 N122 C123 . . . 107.3(4) ?
N122 C123 C1231 . . . 121.5(4) ?
N122 C123 C124 . . . 109.4(4) ?
C1231 C123 C124 . . . 129.1(5) ?
C123 C1231 H1231a . . . 108.6(5) ?
C123 C1231 H1231b . . . 106.8(6) ?
C123 C1231 H1231c . . . 112.5(6) ?
H1231a C1231 H1231b . . . 107.1(6) ?
H1231a C1231 H1231c . . . 113.9(8) ?
H1231b C1231 H1231c . . . 107.6(6) ?
C123 C124 C125 . . . 106.2(4) ?
C123 C124 H124 . . . 126.5(5) ?
C125 C124 H124 . . . 127.0(5) ?
N121 C125 C124 . . . 107.8(4) ?
N121 C125 C1251 . . . 122.9(5) ?
C124 C125 C1251 . . . 129.2(4) ?
C125 C1251 H1251a . . . 122.0(5) ?
C125 C1251 H1251b . . . 104.6(5) ?
C125 C1251 H1251c . . . 107.4(5) ?
H1251a C1251 H1251b . . . 105.0(5) ?
H1251a C1251 H1251c . . . 107.6(5) ?
H1251b C1251 H1251c . . . 109.8(6) ?
Ag1 P1 C11 . . . 116.94(16) ?
Ag1 P1 C1111 . . . 114.42(15) ?
Ag1 P1 C1121 . . . 113.41(14) ?
C11 P1 C1111 . . . 104.9(2) ?
C11 P1 C1121 . . . 103.0(2) ?
C1111 P1 C1121 . . . 102.52(18) ?
P1 C11 C12 . . . 111.7(3) ?
P1 C11 H11a . . . 106.6(3) ?
P1 C11 H11b . . . 108.9(3) ?
C12 C11 H11a . . . 108.2(4) ?
C12 C11 H11b . . . 110.8(4) ?
H11a C11 H11b . . . 110.5(4) ?
C11 C12 H12a . . . 109.9(4) ?
C11 C12 H12b . . . 111.3(5) ?
C11 C12 H12c . . . 109.6(4) ?
H12a C12 H12b . . . 109.1(5) ?
H12a C12 H12c . . . 108.7(5) ?
H12b C12 H12c . . . 108.1(5) ?
P1 C1111 C1112 . . . 123.3(3) ?
P1 C1111 C1116 . . . 118.3(3) ?
C1112 C1111 C1116 . . . 118.3(4) ?
C1111 C1112 C1113 . . . 119.9(4) ?
C1111 C1112 H1112 . . . 121.3(4) ?
C1113 C1112 H1112 . . . 118.7(4) ?
C1112 C1113 C1114 . . . 121.7(4) ?
C1112 C1113 H1113 . . . 119.2(5) ?
C1114 C1113 H1113 . . . 119.0(5) ?
C1113 C1114 C1115 . . . 119.3(4) ?
C1113 C1114 H1114 . . . 120.0(5) ?
C1115 C1114 H1114 . . . 120.6(5) ?
C1114 C1115 C1116 . . . 119.2(4) ?
C1114 C1115 H1115 . . . 119.8(5) ?
C1116 C1115 H1115 . . . 120.7(5) ?
C1111 C1116 C1115 . . . 121.5(4) ?
C1111 C1116 H1116 . . . 118.8(4) ?
C1115 C1116 H1116 . . . 119.6(4) ?
P1 C1121 C1122 . . . 121.5(3) ?
P1 C1121 C1126 . . . 119.2(3) ?
C1122 C1121 C1126 . . . 119.3(4) ?
C1121 C1122 C1123 . . . 119.8(4) ?
C1121 C1122 H1122 . . . 119.8(4) ?
C1123 C1122 H1122 . . . 120.3(5) ?
C1122 C1123 C1124 . . . 120.6(5) ?
C1122 C1123 H1123 . . . 118.8(5) ?
C1124 C1123 H1123 . . . 120.6(5) ?
C1123 C1124 C1125 . . . 119.8(4) ?
C1123 C1124 H1124 . . . 121.3(5) ?
C1125 C1124 H1124 . . . 118.9(5) ?
C1124 C1125 C1126 . . . 120.4(5) ?
C1124 C1125 H1125 . . . 122.3(5) ?
C1126 C1125 H1125 . . . 117.3(5) ?
C1121 C1126 C1125 . . . 120.2(4) ?
C1121 C1126 H1126 . . . 119.5(4) ?
C1125 C1126 H1126 . . . 120.3(5) ?
N212 Ag2 N222 . . . 87.14(13) ?
N212 Ag2 P2 . . . 136.94(9) ?
N222 Ag2 P2 . . . 135.57(10) ?
N211 B2 N221 . . . 110.5(3) ?
N211 B2 H2a . . . 110.7(4) ?
N211 B2 H2b . . . 108.5(4) ?
N221 B2 H2a . . . 110.0(4) ?
N221 B2 H2b . . . 108.2(4) ?
H2a B2 H2b . . . 108.8(4) ?
B2 N211 N212 . . . 120.3(3) ?
B2 N211 C215 . . . 130.7(4) ?
N212 N211 C215 . . . 109.0(3) ?
Ag2 N212 N211 . . . 118.1(3) ?
Ag2 N212 C213 . . . 134.2(3) ?
N211 N212 C213 . . . 107.3(3) ?
N212 C213 C2131 . . . 121.2(4) ?
N212 C213 C214 . . . 109.8(4) ?
C2131 C213 C214 . . . 128.9(4) ?
C213 C2131 H2131a . . . 113.9(4) ?
C213 C2131 H2131b . . . 111.7(5) ?
C213 C2131 H2131c . . . 111.6(5) ?
H2131a C2131 H2131b . . . 104.6(5) ?
H2131a C2131 H2131c . . . 104.9(5) ?
H2131b C2131 H2131c . . . 109.8(5) ?
C213 C214 C215 . . . 105.6(4) ?
C213 C214 H214 . . . 128.1(4) ?
C215 C214 H214 . . . 126.2(4) ?
N211 C215 C214 . . . 108.4(4) ?
N211 C215 C2151 . . . 122.6(4) ?
C214 C215 C2151 . . . 129.1(4) ?
C215 C2151 H2151a . . . 115.9(4) ?
C215 C2151 H2151b . . . 109.6(4) ?
C215 C2151 H2151c . . . 109.9(4) ?
H2151a C2151 H2151b . . . 105.3(5) ?
H2151a C2151 H2151c . . . 106.8(5) ?
H2151b C2151 H2151c . . . 109.1(4) ?
B2 N221 N222 . . . 118.5(3) ?
B2 N221 C225 . . . 132.3(4) ?
N222 N221 C225 . . . 109.2(3) ?
Ag2 N222 N221 . . . 120.1(3) ?
Ag2 N222 C223 . . . 132.3(3) ?
N221 N222 C223 . . . 107.2(3) ?
N222 C223 C2231 . . . 121.4(4) ?
N222 C223 C224 . . . 109.2(4) ?
C2231 C223 C224 . . . 129.4(4) ?
C223 C2231 H2231a . . . 115.1(5) ?
C223 C2231 H2231b . . . 106.2(5) ?
C223 C2231 H2231c . . . 107.9(5) ?
H2231a C2231 H2231b . . . 107.4(5) ?
H2231a C2231 H2231c . . . 112.1(6) ?
H2231b C2231 H2231c . . . 107.8(5) ?
C223 C224 C225 . . . 105.7(4) ?
C223 C224 H224 . . . 126.6(4) ?
C225 C224 H224 . . . 127.8(4) ?
N221 C225 C224 . . . 108.7(4) ?
N221 C225 C2251 . . . 122.7(4) ?
C224 C225 C2251 . . . 128.6(4) ?
C225 C2251 H2251a . . . 105.6(4) ?
C225 C2251 H2251b . . . 113.7(4) ?
C225 C2251 H2251c . . . 111.9(4) ?
H2251a C2251 H2251b . . . 110.3(4) ?
H2251a C2251 H2251c . . . 108.2(4) ?
H2251b C2251 H2251c . . . 107.1(5) ?
Ag2 P2 C21 . . . 115.76(17) ?
Ag2 P2 C2111 . . . 115.63(15) ?
Ag2 P2 C2121 . . . 113.93(13) ?
C21 P2 C2111 . . . 105.1(2) ?
C21 P2 C2121 . . . 102.0(2) ?
C2111 P2 C2121 . . . 102.7(2) ?
P2 C21 C22 . . . 111.9(3) ?
P2 C21 H21a . . . 107.8(4) ?
P2 C21 H21b . . . 108.1(4) ?
C22 C21 H21a . . . 109.7(4) ?
C22 C21 H21b . . . 110.4(5) ?
H21a C21 H21b . . . 108.8(4) ?
C21 C22 H22a . . . 107.9(4) ?
C21 C22 H22b . . . 111.5(5) ?
C21 C22 H22c . . . 110.7(5) ?
H22a C22 H22b . . . 107.5(5) ?
H22a C22 H22c . . . 106.8(5) ?
H22b C22 H22c . . . 112.2(5) ?
P2 C2111 C2112 . . . 123.2(3) ?
P2 C2111 C2116 . . . 118.3(3) ?
C2112 C2111 C2116 . . . 118.3(4) ?
C2111 C2112 C2113 . . . 120.6(4) ?
C2111 C2112 H2112 . . . 117.8(5) ?
C2113 C2112 H2112 . . . 121.6(4) ?
C2112 C2113 C2114 . . . 120.5(4) ?
C2112 C2113 H2113 . . . 117.4(5) ?
C2114 C2113 H2113 . . . 122.1(5) ?
C2113 C2114 C2115 . . . 119.2(5) ?
C2113 C2114 H2114 . . . 117.1(5) ?
C2115 C2114 H2114 . . . 123.7(6) ?
C2114 C2115 C2116 . . . 120.7(5) ?
C2114 C2115 H2115 . . . 117.5(5) ?
C2116 C2115 H2115 . . . 121.8(5) ?
C2111 C2116 C2115 . . . 120.7(4) ?
C2111 C2116 H2116 . . . 118.7(5) ?
C2115 C2116 H2116 . . . 120.6(5) ?
P2 C2121 C2122 . . . 120.9(3) ?
P2 C2121 C2126 . . . 119.5(3) ?
C2122 C2121 C2126 . . . 119.4(4) ?
C2121 C2122 C2123 . . . 119.7(4) ?
C2121 C2122 H2122 . . . 120.7(4) ?
C2123 C2122 H2122 . . . 119.5(5) ?
C2122 C2123 C2124 . . . 120.4(5) ?
C2122 C2123 H2123 . . . 119.1(5) ?
C2124 C2123 H2123 . . . 120.4(5) ?
C2123 C2124 C2125 . . . 120.6(5) ?
C2123 C2124 H2124 . . . 120.4(6) ?
C2125 C2124 H2124 . . . 119.0(5) ?
C2124 C2125 C2126 . . . 119.3(5) ?
C2124 C2125 H2125 . . . 120.9(5) ?
C2126 C2125 H2125 . . . 119.7(5) ?
C2121 C2126 C2125 . . . 120.6(4) ?
C2121 C2126 H2126 . . . 117.1(4) ?
C2125 C2126 H2126 . . . 122.3(4) ?

loop_
_geom_bond_atom_site_label_1
_geom_bond_atom_site_label_2
_geom_bond_site_symmetry_1
_geom_bond_site_symmetry_2
_geom_bond_distance
_geom_bond_publ_flag
Ag1 N112 . . 2.251(4) ?
Ag1 N122 . . 2.260(4) ?
Ag1 P1 . . 2.3578(12) ?
B1 N111 . . 1.551(6) ?
B1 N121 . . 1.553(6) ?
B1 H1a . . .968(5) ?
B1 H1b . . .964(5) ?
N111 N112 . . 1.388(5) ?
N111 C115 . . 1.359(6) ?
N112 C113 . . 1.337(6) ?
C113 C1131 . . 1.492(7) ?
C113 C114 . . 1.392(7) ?
C1131 H1131a . . 1.000(6) ?
C1131 H1131b . . .945(6) ?
C1131 H1131c . . .973(6) ?
C114 C115 . . 1.368(7) ?
C114 H114 . . .958(5) ?
C115 C1151 . . 1.515(8) ?
C1151 H1151a . . .973(6) ?
C1151 H1151b . . .976(5) ?
C1151 H1151c . . .916(6) ?
N121 N122 . . 1.366(5) ?
N121 C125 . . 1.366(6) ?
N122 C123 . . 1.349(6) ?
C123 C1231 . . 1.473(8) ?
C123 C124 . . 1.396(7) ?
C1231 H1231a . . .874(7) ?
C1231 H1231b . . .998(6) ?
C1231 H1231c . . .924(6) ?
C124 C125 . . 1.380(8) ?
C124 H124 . . .977(5) ?
C125 C1251 . . 1.488(7) ?
C1251 H1251a . . 1.042(5) ?
C1251 H1251b . . .965(5) ?
C1251 H1251c . . .930(5) ?
P1 C11 . . 1.832(4) ?
P1 C1111 . . 1.825(4) ?
P1 C1121 . . 1.822(4) ?
C11 C12 . . 1.530(7) ?
C11 H11a . . .963(4) ?
C11 H11b . . .924(5) ?
C12 H12a . . .950(5) ?
C12 H12b . . .957(5) ?
C12 H12c . . .958(5) ?
C1111 C1112 . . 1.407(6) ?
C1111 C1116 . . 1.394(6) ?
C1112 C1113 . . 1.387(7) ?
C1112 H1112 . . .951(4) ?
C1113 C1114 . . 1.371(7) ?
C1113 H1113 . . .950(5) ?
C1114 C1115 . . 1.408(7) ?
C1114 H1114 . . .975(5) ?
C1115 C1116 . . 1.393(7) ?
C1115 H1115 . . .955(5) ?
C1116 H1116 . . .959(5) ?
C1121 C1122 . . 1.397(6) ?
C1121 C1126 . . 1.397(6) ?
C1122 C1123 . . 1.395(6) ?
C1122 H1122 . . .950(4) ?
C1123 C1124 . . 1.384(7) ?
C1123 H1123 . . .974(5) ?
C1124 C1125 . . 1.381(8) ?
C1124 H1124 . . .962(5) ?
C1125 C1126 . . 1.392(7) ?
C1125 H1125 . . .974(5) ?
C1126 H1126 . . .936(5) ?
Ag2 N212 . . 2.249(4) ?
Ag2 N222 . . 2.245(3) ?
Ag2 P2 . . 2.3486(12) ?
B2 N211 . . 1.550(6) ?
B2 N221 . . 1.554(6) ?
B2 H2a . . .944(5) ?
B2 H2b . . .983(5) ?
N211 N212 . . 1.375(5) ?
N211 C215 . . 1.367(5) ?
N212 C213 . . 1.344(6) ?
C213 C2131 . . 1.489(7) ?
C213 C214 . . 1.403(6) ?
C2131 H2131a . . .989(5) ?
C2131 H2131b . . .952(5) ?
C2131 H2131c . . .946(5) ?
C214 C215 . . 1.380(6) ?
C214 H214 . . .946(4) ?
C215 C2151 . . 1.492(6) ?
C2151 H2151a . . .917(5) ?
C2151 H2151b . . .960(5) ?
C2151 H2151c . . .945(5) ?
N221 N222 . . 1.368(5) ?
N221 C225 . . 1.357(5) ?
N222 C223 . . 1.354(6) ?
C223 C2231 . . 1.493(7) ?
C223 C224 . . 1.403(6) ?
C2231 H2231a . . .863(5) ?
C2231 H2231b . . .984(5) ?
C2231 H2231c . . .936(6) ?
C224 C225 . . 1.375(6) ?
C224 H224 . . .952(4) ?
C225 C2251 . . 1.501(7) ?
C2251 H2251a . . 1.137(5) ?
C2251 H2251b . . .947(5) ?
C2251 H2251c . . .981(5) ?
P2 C21 . . 1.828(5) ?
P2 C2111 . . 1.831(4) ?
P2 C2121 . . 1.830(4) ?
C21 C22 . . 1.516(8) ?
C21 H21a . . .957(5) ?
C21 H21b . . .950(5) ?
C22 H22a . . .993(5) ?
C22 H22b . . .930(5) ?
C22 H22c . . .939(6) ?
C2111 C2112 . . 1.393(6) ?
C2111 C2116 . . 1.388(6) ?
C2112 C2113 . . 1.381(7) ?
C2112 H2112 . . .965(5) ?
C2113 C2114 . . 1.381(8) ?
C2113 H2113 . . .949(5) ?
C2114 C2115 . . 1.376(7) ?
C2114 H2114 . . .930(5) ?
C2115 C2116 . . 1.380(7) ?
C2115 H2115 . . .962(5) ?
C2116 H2116 . . .936(4) ?
C2121 C2122 . . 1.398(6) ?
C2121 C2126 . . 1.385(6) ?
C2122 C2123 . . 1.383(7) ?
C2122 H2122 . . .944(4) ?
C2123 C2124 . . 1.384(7) ?
C2123 H2123 . . .948(6) ?
C2124 C2125 . . 1.373(8) ?
C2124 H2124 . . .975(5) ?
C2125 C2126 . . 1.400(7) ?
C2125 H2125 . . .980(5) ?
C2126 H2126 . . .947(5) ?

loop_
_geom_contact_atom_site_label_1
_geom_contact_atom_site_label_2
_geom_contact_distance
_geom_contact_site_symmetry_1
_geom_contact_site_symmetry_2
_geom_contact_publ_flag
Ag1 B1 3.324(5) . . ?
Ag1 N111 3.168(4) . . ?
Ag1 C113 3.319(5) . . ?
Ag1 C1131 3.678(5) . . ?
Ag1 N121 3.175(4) . . ?
Ag1 C123 3.302(5) . . ?
Ag1 C1231 3.641(6) . . ?
Ag1 C11 3.582(5) . . ?
Ag1 C1111 3.528(4) . . ?
Ag1 C1121 3.506(4) . . ?
Ag1 C1126 3.610(5) . . ?
Ag1 C214 3.619(4) . '2 666' ?
Ag1 H1b 3.1426(4) . . ?
Ag1 H1131a 3.1624(4) . . ?
Ag1 H1231c 3.0933(4) . . ?
Ag1 H12b 3.3961(5) . . ?
Ag1 H1126 3.0271(5) . . ?
Ag1 H214 3.2388(4) . '2 666' ?
B1 N112 2.547(6) . . ?
B1 C113 3.657(6) . . ?
B1 C114 3.740(7) . . ?
B1 C115 2.652(6) . . ?
B1 C1151 3.200(8) . . ?
B1 N122 2.517(6) . . ?
B1 C123 3.654(7) . . ?
B1 C125 2.666(7) . . ?
B1 C1251 3.212(7) . . ?
B1 H1151a 3.142(5) . . ?
B1 H1151b 3.096(5) . . ?
B1 H1251b 3.201(5) . . ?
B1 H1251c 3.021(5) . . ?
B1 H214 3.281(5) . '2 666' ?
B1 H21b 3.400(5) . '2 656' ?
B1 H2113 2.955(5) . . ?
N111 C113 2.187(6) . . ?
N111 C114 2.212(6) . . ?
N111 C1151 2.522(7) . . ?
N111 N121 2.541(5) . . ?
N111 N122 3.117(5) . . ?
N111 H1a 2.100(3) . . ?
N111 H1b 2.097(3) . . ?
N111 H1151a 2.760(4) . . ?
N111 H1151b 2.755(4) . . ?
N111 H1125 2.774(4) . '1 655' ?
N111 H21b 2.876(3) . '2 656' ?
N112 C1131 2.462(6) . . ?
N112 C114 2.235(6) . . ?
N112 C115 2.232(6) . . ?
N112 N121 3.120(5) . . ?
N112 N122 3.082(5) . . ?
N112 H1b 2.782(3) . . ?
N112 H1131a 2.555(3) . . ?
N112 H1131c 2.938(3) . . ?
N112 H1125 2.713(3) . '1 655' ?
C113 C115 2.208(7) . . ?
C113 H1131a 2.052(5) . . ?
C113 H1131b 2.047(4) . . ?
C113 H1131c 2.051(4) . . ?
C113 H114 2.136(5) . . ?
C1131 C114 2.604(8) . . ?
C114 C1151 2.603(8) . . ?
C115 H114 2.062(4) . . ?
C115 H1151a 2.040(5) . . ?
C115 H1151b 2.063(5) . . ?
C115 H1151c 2.049(5) . . ?
N121 C123 2.187(6) . . ?
N121 C124 2.219(6) . . ?
N121 C1251 2.509(6) . . ?
N121 H1a 2.069(4) . . ?
N121 H1b 2.071(4) . . ?
N121 H1251b 2.726(4) . . ?
N121 H1251c 2.668(4) . . ?
N122 C1231 2.463(7) . . ?
N122 C124 2.240(6) . . ?
N122 C125 2.229(6) . . ?
N122 H1b 2.709(4) . . ?
N122 H1231a 2.980(4) . . ?
N122 H1231c 2.557(4) . . ?
N122 H2131a 2.824(3) . '2 666' ?
N122 H22a 2.790(3) . '2 656' ?
C123 C125 2.220(7) . . ?
C123 H1231a 1.938(5) . . ?
C123 H1231b 2.004(5) . . ?
C123 H1231c 2.017(5) . . ?
C123 H124 2.127(5) . . ?
C1231 C124 2.591(8) . . ?
C124 C1251 2.592(8) . . ?
C125 H124 2.117(5) . . ?
C125 H1251a 2.224(5) . . ?
C125 H1251b 1.968(5) . . ?
C125 H1251c 1.977(5) . . ?
P1 C12 2.787(5) . . ?
P1 C1112 2.851(5) . . ?
P1 C1116 2.772(5) . . ?
P1 C1122 2.816(5) . . ?
P1 C1126 2.785(5) . . ?
P1 H11a 2.3008(10) . . ?
P1 H11b 2.3037(11) . . ?
P1 H12b 2.9367(11) . . ?
P1 H12c 2.9381(11) . . ?
P1 H1112 2.9923(11) . . ?
P1 H1116 2.8312(11) . . ?
P1 H1122 2.9133(11) . . ?
P1 H1126 2.8560(11) . . ?
C11 C1111 2.900(6) . . ?
C11 C1121 2.859(5) . . ?
C11 H12a 2.057(5) . . ?
C11 H12b 2.079(5) . . ?
C11 H12c 2.059(5) . . ?
C12 H11a 2.047(5) . . ?
C12 H11b 2.049(5) . . ?
C1111 C1113 2.418(6) . . ?
C1111 C1114 2.809(6) . . ?
C1111 C1115 2.431(6) . . ?
C1111 C1121 2.845(6) . . ?
C1111 H1112 2.068(4) . . ?
C1111 H1116 2.037(4) . . ?
C1112 C1114 2.409(7) . . ?
C1112 C1115 2.790(6) . . ?
C1112 C1116 2.405(6) . . ?
C1112 H1113 2.028(5) . . ?
C1113 C1115 2.398(7) . . ?
C1113 C1116 2.759(7) . . ?
C1113 H1112 2.024(5) . . ?
C1113 H1114 2.042(5) . . ?
C1114 C1116 2.416(7) . . ?
C1114 H1113 2.011(5) . . ?
C1114 H1115 2.057(5) . . ?
C1115 H1114 2.081(5) . . ?
C1115 H1116 2.045(5) . . ?
C1116 H1115 2.053(5) . . ?
C1121 C1123 2.415(6) . . ?
C1121 C1124 2.793(6) . . ?
C1121 C1125 2.418(6) . . ?
C1121 H1122 2.043(4) . . ?
C1121 H1126 2.029(4) . . ?
C1122 C1124 2.414(6) . . ?
C1122 C1125 2.780(7) . . ?
C1122 C1126 2.410(7) . . ?
C1122 H1123 2.051(4) . . ?
C1123 C1125 2.392(8) . . ?
C1123 C1126 2.773(7) . . ?
C1123 H1122 2.046(5) . . ?
C1123 H1124 2.056(5) . . ?
C1124 C1126 2.406(7) . . ?
C1124 H1123 2.059(6) . . ?
C1124 H1125 2.072(6) . . ?
C1125 H1124 2.029(5) . . ?
C1125 H1126 2.032(5) . . ?
C1126 H1125 2.032(5) . . ?
Ag2 B2 3.291(5) . . ?
Ag2 N211 3.140(4) . . ?
Ag2 C213 3.328(4) . . ?
Ag2 N221 3.160(4) . . ?
Ag2 C223 3.311(4) . . ?
Ag2 C2231 3.668(5) . . ?
Ag2 C21 3.548(5) . . ?
Ag2 C2111 3.548(4) . . ?
Ag2 C2121 3.514(4) . . ?
Ag2 C2126 3.607(5) . . ?
Ag2 H114 3.3963(4) . '2 656' ?
Ag2 H12a 3.1724(4) . '2 666' ?
Ag2 H2b 3.0671(4) . . ?
Ag2 H2131b 3.1512(5) . . ?
Ag2 H2231a 3.2000(4) . . ?
Ag2 H2126 2.9726(4) . . ?
B2 N212 2.538(6) . . ?
B2 C213 3.661(7) . . ?
B2 C215 2.651(7) . . ?
B2 C2151 3.181(7) . . ?
B2 N222 2.512(6) . . ?
B2 C223 3.656(7) . . ?
B2 C225 2.664(7) . . ?
B2 C2251 3.216(7) . . ?
B2 H114 3.107(5) . '2 656' ?
B2 H11a 3.422(5) . '2 666' ?
B2 H2151a 3.153(5) . . ?
B2 H2151b 3.169(5) . . ?
B2 H2251c 2.938(5) . . ?
B2 H2125 3.388(5) . '1 455' ?
N211 C213 2.190(6) . . ?
N211 C214 2.227(6) . . ?
N211 C2151 2.508(6) . . ?
N211 N221 2.550(5) . . ?
N211 N222 3.103(5) . . ?
N211 H11a 2.668(3) . '2 666' ?
N211 H2a 2.080(3) . . ?
N211 H2b 2.083(3) . . ?
N211 H2151a 2.806(3) . . ?
N211 H2151b 2.770(3) . . ?
N211 H2125 2.684(3) . '1 455' ?
N212 C2131 2.469(6) . . ?
N212 C214 2.248(6) . . ?
N212 C215 2.232(5) . . ?
N212 N221 3.152(5) . . ?
N212 N222 3.098(5) . . ?
N212 H11a 2.810(3) . '2 666' ?
N212 H2b 2.728(3) . . ?
N212 H2131b 2.555(3) . . ?
N212 H2125 2.568(3) . '1 455' ?
C213 C215 2.218(6) . . ?
C213 H2131a 2.095(4) . . ?
C213 H2131b 2.043(4) . . ?
C213 H2131c 2.036(4) . . ?
C213 H214 2.122(4) . . ?
C2131 C214 2.610(7) . . ?
C214 C2151 2.593(7) . . ?
C214 H2151c 2.690(5) . . ?
C215 H214 2.085(4) . . ?
C215 H2151a 2.064(4) . . ?
C215 H2151b 2.027(4) . . ?
C215 H2151c 2.020(4) . . ?
N221 C223 2.191(6) . . ?
N221 C224 2.220(6) . . ?
N221 C2251 2.509(6) . . ?
N221 H2a 2.076(4) . . ?
N221 H2b 2.083(3) . . ?
N221 H2251a 2.948(4) . . ?
N221 H2251c 2.675(4) . . ?
N222 C2231 2.483(7) . . ?
N222 C224 2.248(5) . . ?
N222 C225 2.220(5) . . ?
N222 H2b 2.704(3) . . ?
N222 H2231a 2.592(4) . . ?
C223 C225 2.214(6) . . ?
C223 H2231a 2.016(4) . . ?
C223 H2231b 2.004(4) . . ?
C223 H2231c 1.990(5) . . ?
C223 H224 2.113(4) . . ?
C2231 C224 2.618(7) . . ?
C224 C2251 2.592(7) . . ?
C225 H224 2.098(4) . . ?
C225 H2251a 2.112(4) . . ?
C225 H2251b 2.072(4) . . ?
C225 H2251c 2.077(4) . . ?
P2 C22 2.777(6) . . ?
P2 C2112 2.845(5) . . ?
P2 C2116 2.773(5) . . ?
P2 C2122 2.816(5) . . ?
P2 C2126 2.786(5) . . ?
P2 H22b 2.9519(12) . . ?
P2 H22c 2.9521(12) . . ?
P2 H21a 2.3086(11) . . ?
P2 H21b 2.3079(11) . . ?
P2 H2112 2.9272(10) . . ?
P2 H2116 2.8182(11) . . ?
P2 H2122 2.9202(11) . . ?
P2 H2126 2.8231(10) . . ?
C21 C2111 2.905(7) . . ?
C21 C2121 2.843(6) . . ?
C21 H22a 2.051(5) . . ?
C21 H22b 2.048(5) . . ?
C21 H22c 2.046(5) . . ?
C22 H21a 2.047(6) . . ?
C22 H21b 2.050(6) . . ?
C2111 C2113 2.410(6) . . ?
C2111 C2114 2.791(7) . . ?
C2111 C2115 2.406(7) . . ?
C2111 C2121 2.859(6) . . ?
C2111 H2112 2.031(4) . . ?
C2111 H2116 2.012(4) . . ?
C2112 C2114 2.398(8) . . ?
C2112 C2115 2.753(7) . . ?
C2112 C2116 2.388(6) . . ?
C2112 H2113 2.004(5) . . ?
C2113 C2115 2.377(7) . . ?
C2113 C2116 2.755(7) . . ?
C2113 H2112 2.058(5) . . ?
C2113 H2114 1.985(6) . . ?
C2114 C2116 2.395(7) . . ?
C2114 H2113 2.049(6) . . ?
C2114 H2115 2.009(5) . . ?
C2115 H2114 2.043(5) . . ?
C2115 H2116 2.024(5) . . ?
C2116 H2115 2.056(5) . . ?
C2121 C2123 2.405(7) . . ?
C2121 C2124 2.777(6) . . ?
C2121 C2125 2.418(6) . . ?
C2121 H2122 2.047(4) . . ?
C2121 H2126 2.002(4) . . ?
C2122 C2124 2.402(6) . . ?
C2122 C2125 2.783(7) . . ?
C2122 C2126 2.402(6) . . ?
C2122 H2123 2.021(5) . . ?
C2123 C2125 2.394(8) . . ?
C2123 C2126 2.763(7) . . ?
C2123 H2122 2.022(5) . . ?
C2123 H2124 2.058(5) . . ?
C2124 C2126 2.393(7) . . ?
C2124 H2123 2.035(6) . . ?
C2124 H2125 2.056(6) . . ?
C2125 H2124 2.033(5) . . ?
C2125 H2126 2.066(5) . . ?
C2126 H2125 2.069(4) . . ?
H1a H1b 1.56950(15) . . ?
H1b H214 2.3591(3) . '2 666' ?
H1131a H1131b 1.58654(19) . . ?
H1131a H1131c 1.58614(17) . . ?
H1131a H1116 2.2474(2) . . ?
H1131b H1131c 1.55087(14) . . ?
H114 H2b 2.2976(3) . '2 656' ?
H1151a H1151b 1.55091(12) . . ?
H1151a H1151c 1.55122(13) . . ?
H1151b H1151c 1.5508(2) . . ?
H1231a H1231b 1.5080(2) . . ?
H1231a H1231c 1.50757(18) . . ?
H1231b H1231c 1.55184(15) . . ?
H1231c H1126 2.3011(3) . . ?
H1251a H1251b 1.59368(12) . . ?
H1251a H1251c 1.59336(16) . . ?
H1251b H1251c 1.5509(2) . . ?
H1251c H2112 2.3710(3) . '2 656' ?
H11a H11b 1.55018(14) . . ?
H11a H12a 2.34823(19) . . ?
H11a H12b 2.3529(2) . . ?
H11b H12a 2.3475(3) . . ?
H11b H12c 2.3528(2) . . ?
H12a H12b 1.55323(17) . . ?
H12a H12c 1.54997(17) . . ?
H12b H12c 1.55020(14) . . ?
H1112 H1113 2.3105(2) . . ?
H1113 H1114 2.3212(3) . . ?
H1114 H1115 2.3830(2) . . ?
H1115 H1116 2.3596(2) . . ?
H1122 H1123 2.3472(2) . . ?
H1123 H1124 2.3808(2) . . ?
H1124 H1125 2.3664(3) . . ?
H1125 H1126 2.3137(2) . . ?
H2a H2b 1.56705(16) . . ?
H2131a H2131b 1.5364(2) . . ?
H2131a H2131c 1.53379(12) . . ?
H2131b H2131c 1.55199(13) . . ?
H2151a H2151b 1.49209(12) . . ?
H2151a H2151c 1.4948(2) . . ?
H2151b H2151c 1.55250(13) . . ?
H2231a H2231b 1.49047(13) . . ?
H2231a H2231c 1.49314(18) . . ?
H2231a H2126 2.3840(3) . . ?
H2231b H2231c 1.5521(2) . . ?
H2251a H2251b 1.71458(16) . . ?
H2251a H2251c 1.7184(2) . . ?
H2251b H2251c 1.55096(13) . . ?
H22a H22b 1.55061(16) . . ?
H22a H22c 1.55134(17) . . ?
H22a H21a 2.3364(3) . . ?
H22a H21b 2.33586(18) . . ?
H22b H22c 1.55089(14) . . ?
H22b H21a 2.3377(2) . . ?
H22c H21b 2.3377(2) . . ?
H21a H21b 1.55088(14) . . ?
H21b H2112 2.3864(3) . . ?
H2112 H2113 2.3244(3) . . ?
H2113 H2114 2.3085(3) . . ?
H2114 H2115 2.3361(2) . . ?
H2115 H2116 2.3646(3) . . ?
H2122 H2123 2.3088(2) . . ?
H2123 H2124 2.3581(2) . . ?
H2124 H2125 2.3499(2) . . ?
H2125 H2126 2.3918(3) . . ?

loop_
_geom_hbond_atom_site_label_D
_geom_hbond_atom_site_label_H
_geom_hbond_atom_site_label_A
_geom_hbond_site_symmetry_D
_geom_hbond_site_symmetry_H
_geom_hbond_site_symmetry_A
_geom_hbond_distance_DH
_geom_hbond_distance_HA
_geom_hbond_distance_DA
_geom_hbond_angle_DHA
_geom_hbond_publ_flag
? ? ? ? ? ? ? ? ? ? ?

loop_
_geom_torsion_atom_site_label_1
_geom_torsion_atom_site_label_2
_geom_torsion_atom_site_label_3
_geom_torsion_atom_site_label_4
_geom_torsion_site_symmetry_1
_geom_torsion_site_symmetry_2
_geom_torsion_site_symmetry_3
_geom_torsion_site_symmetry_4
_geom_torsion
_geom_torsion_publ_flag
? ? ? ? ? ? ? ? ? ?
